data_7703313
loop_
_publ_author_name
'Santra, Biswajit'
'Kalita, Pankaj'
'Chandra, Shubhadeep'
'Mandal, Debdeep'
'Kumar, Vierandra'
'Narayanan, Ramakirushnan Surya'
'Dey, Atanu'
'Chrysochos, Nicolas'
'Huch, Volker'
'Biswas, Sourav'
'Ghoshal, Debajyoti'
'Sa\~nudo, E Carolina'
'Sarkar, Biprajit'
'Schulzke, Carola'
'Chandrasekhar, Vadapalli'
'Jana, Anukul'

_publ_section_title
;
 Molecular enneanuclear Cu<sup>II</sup> phosphates containing planar
 hexanuclear and trinuclear sub-units: syntheses, structures, and
 magnetism.
;
_journal_issue 8
_journal_name_full 'Dalton transactions (Cambridge, England : 2003)'
_journal_page_first 2527
_journal_page_last 2536
_journal_paper_doi 10.1039/c9dt04584h
_journal_volume 49
_journal_year 2020
_chemical_formula_sum 'C163 H159 Cu9 N15 O23 P4'
_chemical_formula_weight 3391.78
_space_group_crystal_system trigonal
_space_group_IT_number 161
_space_group_name_Hall 'R 3 -2"c'
_space_group_name_H-M_alt 'R 3 c :H'
_atom_sites_solution_hydrogens mixed
_audit_creation_method SHELXL-2016/6
_audit_update_record
;
2018-04-06 deposited with the CCDC.	2020-01-17 downloaded from the CCDC.
;
_cell_angle_alpha 90
_cell_angle_beta 90
_cell_angle_gamma 120
_cell_formula_units_Z 6
_cell_length_a 31.380(4)
_cell_length_b 31.380(4)
_cell_length_c 27.242(5)
_cell_measurement_reflns_used 71105
_cell_measurement_temperature 170(2)
_cell_measurement_theta_max 55.0
_cell_measurement_theta_min 5.0
_cell_volume 23231(6)
_computing_cell_refinement 'X-Area by STOE & Cie GmbH 2010'
_computing_data_collection 'X-Area by STOE & Cie GmbH 2010'
_computing_data_reduction 'X-Area by STOE & Cie GmbH 2010'
_computing_molecular_graphics 'XP Version 5.1 by Bruker AXS 1998'
_computing_publication_material 'CIFTAB (Sheldrick, 2013)'
_computing_structure_refinement 'SHELXL-2016 (Sheldrick, 2016)'
_computing_structure_solution 'SHELXT-2014 (Sheldrick, 2013)'
_diffrn_ambient_temperature 170(2)
_diffrn_detector_area_resol_mean 6.67
_diffrn_measured_fraction_theta_full 0.999
_diffrn_measured_fraction_theta_max 0.993
_diffrn_measurement_device_type 'STOE IPDS2T'
_diffrn_measurement_method \w
_diffrn_radiation_type MoK\a
_diffrn_radiation_wavelength 0.71073
_diffrn_reflns_av_R_equivalents 0.1296
_diffrn_reflns_av_unetI/netI 0.1179
_diffrn_reflns_Laue_measured_fraction_full 0.999
_diffrn_reflns_Laue_measured_fraction_max 0.993
_diffrn_reflns_limit_h_max 39
_diffrn_reflns_limit_h_min -40
_diffrn_reflns_limit_k_max 40
_diffrn_reflns_limit_k_min -40
_diffrn_reflns_limit_l_max 35
_diffrn_reflns_limit_l_min -35
_diffrn_reflns_number 68936
_diffrn_reflns_point_group_measured_fraction_full 0.999
_diffrn_reflns_point_group_measured_fraction_max 0.990
_diffrn_reflns_theta_full 25.242
_diffrn_reflns_theta_max 27.495
_diffrn_reflns_theta_min 2.483
_diffrn_source 'fine-focus sealed tube'
_exptl_absorpt_coefficient_mu 1.324
_exptl_absorpt_correction_T_max 0.8799
_exptl_absorpt_correction_T_min 0.7835
_exptl_absorpt_correction_type numerical
_exptl_absorpt_process_details 'face indexed'
_exptl_crystal_colour blue
_exptl_crystal_density_diffrn 1.455
_exptl_crystal_description block
_exptl_crystal_F_000 10482
_exptl_crystal_size_max 0.215
_exptl_crystal_size_mid 0.125
_exptl_crystal_size_min 0.119
_refine_diff_density_max 0.696
_refine_diff_density_min -0.829
_refine_diff_density_rms 0.084
_refine_ls_abs_structure_details
;
 Flack x determined using 2265 quotients [(I+)-(I-)]/[(I+)+(I-)]
 (Parsons, Flack and Wagner, Acta Cryst. B69 (2013) 249-259).
;
_refine_ls_abs_structure_Flack 0.006(12)
_refine_ls_extinction_coef 0.000106(16)
_refine_ls_extinction_expression Fc^*^=kFc[1+0.001xFc^2^\l^3^/sin(2\q)]^-1/4^
_refine_ls_extinction_method 'SHELXL-2016/6 (Sheldrick 2016)'
_refine_ls_goodness_of_fit_ref 0.825
_refine_ls_hydrogen_treatment mixed
_refine_ls_matrix_type full
_refine_ls_number_parameters 546
_refine_ls_number_reflns 11745
_refine_ls_number_restraints 3
_refine_ls_restrained_S_all 0.825
_refine_ls_R_factor_all 0.0964
_refine_ls_R_factor_gt 0.0500
_refine_ls_shift/su_max 0.000
_refine_ls_shift/su_mean 0.000
_refine_ls_structure_factor_coef Fsqd
_refine_ls_weighting_details 'w=1/[\s^2^(Fo^2^)+(0.0592P)^2^] where P=(Fo^2^+2Fc^2^)/3'
_refine_ls_weighting_scheme calc
_refine_ls_wR_factor_gt 0.1025
_refine_ls_wR_factor_ref 0.1214
_reflns_Friedel_coverage 0.991
_reflns_Friedel_fraction_full 0.999
_reflns_Friedel_fraction_max 0.987
_reflns_number_gt 6141
_reflns_number_total 11745
_reflns_threshold_expression 'I > 2\s(I)'
_cod_data_source_file c9dt04584h2.cif
_cod_data_source_block BS-92
_cod_depositor_comments 'Adding full bibliography for 7703310--7703313.cif.'
_cod_original_cell_volume 23232(8)
_cod_database_code 7703313
_shelx_shelxl_version_number 2016/6
_shelx_space_group_comment
;
The symmetry employed for this shelxl refinement is uniquely defined
by the following loop, which should always be used as a source of
symmetry information in preference to the above space-group names.
They are only intended as comments.
;
_shelx_estimated_absorpt_t_min 0.764
_shelx_estimated_absorpt_t_max 0.858

loop_
_space_group_symop_operation_xyz
'x, y, z'
'-y, x-y, z'
'-x+y, -x, z'
'-y, -x, z+1/2'
'-x+y, y, z+1/2'
'x, x-y, z+1/2'
'x+2/3, y+1/3, z+1/3'
'-y+2/3, x-y+1/3, z+1/3'
'-x+y+2/3, -x+1/3, z+1/3'
'-y+2/3, -x+1/3, z+5/6'
'-x+y+2/3, y+1/3, z+5/6'
'x+2/3, x-y+1/3, z+5/6'
'x+1/3, y+2/3, z+2/3'
'-y+1/3, x-y+2/3, z+2/3'
'-x+y+1/3, -x+2/3, z+2/3'
'-y+1/3, -x+2/3, z+7/6'
'-x+y+1/3, y+2/3, z+7/6'
'x+1/3, x-y+2/3, z+7/6'

loop_
_atom_site_label
_atom_site_type_symbol
_atom_site_fract_x
_atom_site_fract_y
_atom_site_fract_z
_atom_site_U_iso_or_equiv
_atom_site_adp_type
_atom_site_occupancy
_atom_site_site_symmetry_order
_atom_site_calc_flag
_atom_site_refinement_flags_posn
_atom_site_refinement_flags_adp
_atom_site_refinement_flags_occupancy
Cu1 Cu 0.40040(4) 0.68138(4) 0.54081(4) 0.0357(3) Uani 1 1 d . . .
Cu2 Cu 0.38271(4) 0.60040(4) 0.44457(4) 0.0376(3) Uani 1 1 d . . .
Cu3 Cu 0.28049(4) 0.48969(4) 0.44332(4) 0.0404(3) Uani 1 1 d . . .
P1 P 0.48821(8) 0.68796(9) 0.47734(9) 0.0369(5) Uani 1 1 d . . .
P2 P 0.333333 0.666667 0.42507(14) 0.0332(8) Uani 1 3 d S T P
O1 O 0.5279(2) 0.6762(2) 0.5016(2) 0.0396(14) Uani 1 1 d . . .
O2 O 0.4652(2) 0.6983(2) 0.52102(19) 0.0393(14) Uani 1 1 d . . .
O3 O 0.4537(2) 0.6423(2) 0.4496(2) 0.0429(16) Uani 1 1 d . . .
O4 O 0.333333 0.666667 0.5553(4) 0.042(3) Uani 1 3 d DS T P
H4O H 0.333333 0.666667 0.5858(12) 0.063 Uiso 1 3 d DS U P
O5 O 0.3747(2) 0.6583(2) 0.4420(3) 0.0459(16) Uani 1 1 d . . .
O6 O 0.333333 0.666667 0.3673(4) 0.055(3) Uani 1 3 d S T P
O7 O 0.3146(2) 0.5581(3) 0.4351(2) 0.0474(16) Uani 1 1 d D . .
H7O H 0.299(4) 0.573(4) 0.435(4) 0.071 Uiso 1 1 d D U .
O8 O 0.2504(3) 0.4170(2) 0.4420(2) 0.0520(17) Uani 1 1 d . . .
O9 O 0.5171(2) 0.7326(2) 0.4454(3) 0.0454(15) Uani 1 1 d . . .
N1 N 0.3783(3) 0.6122(3) 0.5491(2) 0.0373(17) Uani 1 1 d . . .
N2 N 0.4206(3) 0.7494(3) 0.5526(3) 0.0399(18) Uani 1 1 d . . .
N3 N 0.3865(3) 0.5408(3) 0.4473(3) 0.049(2) Uani 1 1 d . . .
N4 N 0.3447(3) 0.4948(3) 0.4468(3) 0.050(2) Uani 1 1 d . . .
N5 N 0.1906(3) 0.3412(3) 0.4193(3) 0.052(2) Uani 1 1 d . . .
C1 C 0.5783(3) 0.7064(3) 0.5018(3) 0.041(2) Uani 1 1 d . . .
C2 C 0.6004(3) 0.7412(4) 0.5388(3) 0.043(2) Uani 1 1 d . . .
C3 C 0.6522(4) 0.7703(4) 0.5401(4) 0.060(3) Uani 1 1 d . . .
H3 H 0.667648 0.794585 0.564826 0.072 Uiso 1 1 calc R U .
C4 C 0.6808(3) 0.7636(4) 0.5056(4) 0.058(3) Uani 1 1 d . . .
C5 C 0.6570(3) 0.7288(4) 0.4688(4) 0.053(3) Uani 1 1 d . . .
H5 H 0.676150 0.725034 0.444015 0.064 Uiso 1 1 calc R U .
C6 C 0.6067(3) 0.6998(3) 0.4672(3) 0.041(2) Uani 1 1 d . . .
C7 C 0.5695(3) 0.7478(4) 0.5776(3) 0.045(2) Uani 1 1 d . . .
H7 H 0.538765 0.741895 0.560545 0.054 Uiso 1 1 calc R U .
C8 C 0.5529(3) 0.7093(4) 0.6178(3) 0.048(2) Uani 1 1 d . . .
C9 C 0.5042(4) 0.6811(4) 0.6279(4) 0.059(3) Uani 1 1 d . . .
H9 H 0.481688 0.686869 0.609813 0.070 Uiso 1 1 calc R U .
C10 C 0.4858(4) 0.6446(5) 0.6630(4) 0.068(3) Uani 1 1 d . . .
H10 H 0.451286 0.624542 0.667792 0.081 Uiso 1 1 calc R U .
C11 C 0.5187(5) 0.6378(4) 0.6911(4) 0.073(3) Uani 1 1 d . . .
H11 H 0.507375 0.613711 0.716399 0.088 Uiso 1 1 calc R U .
C12 C 0.5682(5) 0.6669(5) 0.6815(5) 0.081(4) Uani 1 1 d . . .
H12 H 0.591142 0.662593 0.700554 0.097 Uiso 1 1 calc R U .
C13 C 0.5854(4) 0.7022(4) 0.6447(4) 0.066(3) Uani 1 1 d . . .
H13 H 0.619737 0.721280 0.638353 0.080 Uiso 1 1 calc R U .
C14 C 0.5946(3) 0.8016(3) 0.5963(3) 0.044(2) Uani 1 1 d . . .
C15 C 0.6099(6) 0.8141(4) 0.6443(4) 0.085(4) Uani 1 1 d . . .
H15 H 0.605091 0.789559 0.667534 0.102 Uiso 1 1 calc R U .
C16 C 0.6326(6) 0.8639(5) 0.6581(5) 0.096(5) Uani 1 1 d . . .
H16 H 0.644439 0.872934 0.690765 0.116 Uiso 1 1 calc R U .
C17 C 0.6380(5) 0.8987(4) 0.6264(5) 0.077(4) Uani 1 1 d . . .
H17 H 0.653769 0.932198 0.636276 0.093 Uiso 1 1 calc R U .
C18 C 0.6213(5) 0.8860(4) 0.5811(5) 0.072(4) Uani 1 1 d . . .
H18 H 0.623927 0.910756 0.559092 0.086 Uiso 1 1 calc R U .
C19 C 0.6001(5) 0.8382(4) 0.5648(4) 0.071(3) Uani 1 1 d . . .
H19 H 0.589246 0.830470 0.531756 0.085 Uiso 1 1 calc R U .
C20 C 0.7375(4) 0.7915(5) 0.5088(5) 0.078(4) Uani 1 1 d . . .
H20A H 0.747588 0.775307 0.533684 0.094 Uiso 1 1 calc R U .
H20B H 0.750949 0.788911 0.476736 0.094 Uiso 1 1 calc R U .
C21 C 0.7589(6) 0.8433(6) 0.5214(7) 0.133(7) Uani 1 1 d . . .
H21A H 0.794815 0.858595 0.522807 0.200 Uiso 1 1 calc R U .
H21B H 0.749848 0.859823 0.496489 0.200 Uiso 1 1 calc R U .
H21C H 0.746483 0.846204 0.553503 0.200 Uiso 1 1 calc R U .
C22 C 0.5813(4) 0.6589(4) 0.4298(3) 0.045(2) Uani 1 1 d . . .
H22 H 0.545997 0.650239 0.429127 0.055 Uiso 1 1 calc R U .
C23 C 0.6011(4) 0.6749(4) 0.3777(3) 0.048(2) Uani 1 1 d . . .
C24 C 0.6361(4) 0.6659(4) 0.3565(4) 0.062(3) Uani 1 1 d . . .
H24 H 0.649225 0.649708 0.375406 0.075 Uiso 1 1 calc R U .
C25 C 0.6520(5) 0.6792(5) 0.3105(4) 0.078(4) Uani 1 1 d . . .
H25 H 0.676561 0.672879 0.297907 0.093 Uiso 1 1 calc R U .
C26 C 0.6335(6) 0.7017(5) 0.2812(5) 0.093(5) Uani 1 1 d . . .
H26 H 0.643924 0.709693 0.248018 0.112 Uiso 1 1 calc R U .
C27 C 0.5995(6) 0.7125(5) 0.3009(5) 0.085(4) Uani 1 1 d . . .
H27 H 0.587714 0.729829 0.281747 0.102 Uiso 1 1 calc R U .
C28 C 0.5820(5) 0.6982(4) 0.3491(4) 0.071(3) Uani 1 1 d . . .
H28 H 0.557505 0.704460 0.361995 0.085 Uiso 1 1 calc R U .
C29 C 0.5819(4) 0.6121(4) 0.4452(4) 0.049(2) Uani 1 1 d . . .
C30 C 0.5496(4) 0.5676(4) 0.4219(4) 0.064(3) Uani 1 1 d . . .
H30 H 0.528503 0.567175 0.396738 0.076 Uiso 1 1 calc R U .
C31 C 0.5482(5) 0.5246(4) 0.4350(4) 0.072(4) Uani 1 1 d . . .
H31 H 0.525385 0.494542 0.419556 0.086 Uiso 1 1 calc R U .
C32 C 0.5797(6) 0.5250(5) 0.4703(5) 0.082(4) Uani 1 1 d . . .
H32 H 0.579150 0.495390 0.478620 0.099 Uiso 1 1 calc R U .
C33 C 0.6121(5) 0.5684(5) 0.4937(5) 0.072(3) Uani 1 1 d . . .
H33 H 0.633747 0.568981 0.518412 0.087 Uiso 1 1 calc R U .
C34 C 0.6121(4) 0.6109(5) 0.4802(4) 0.063(3) Uani 1 1 d . . .
H34 H 0.634456 0.640752 0.496179 0.076 Uiso 1 1 calc R U .
C35 C 0.4024(4) 0.5877(4) 0.5587(3) 0.044(2) Uani 1 1 d . . .
H35 H 0.437172 0.601722 0.558349 0.053 Uiso 1 1 calc R U .
C36 C 0.3688(4) 0.5390(4) 0.5693(4) 0.055(3) Uani 1 1 d . . .
H36 H 0.375758 0.513809 0.578303 0.065 Uiso 1 1 calc R U .
C37 C 0.4653(3) 0.7885(3) 0.5641(3) 0.042(2) Uani 1 1 d . . .
H37 H 0.494808 0.787443 0.567934 0.050 Uiso 1 1 calc R U .
C38 C 0.4253(4) 0.5350(4) 0.4519(4) 0.055(3) Uani 1 1 d . . .
H38 H 0.458525 0.561052 0.453183 0.066 Uiso 1 1 calc R U .
C39 C 0.4104(4) 0.4856(4) 0.4544(5) 0.071(4) Uani 1 1 d . . .
H39 H 0.430541 0.471026 0.457314 0.085 Uiso 1 1 calc R U .
C40 C 0.3577(4) 0.4610(4) 0.4516(5) 0.059(3) Uani 1 1 d . . .
H40 H 0.335974 0.426399 0.453041 0.071 Uiso 1 1 calc R U .
C41 C 0.2103(4) 0.3894(4) 0.4229(4) 0.049(2) Uani 1 1 d . . .
H41 H 0.192305 0.403800 0.409786 0.059 Uiso 1 1 calc R U .
C42 C 0.2154(5) 0.3178(4) 0.4388(5) 0.078(4) Uani 1 1 d . . .
H42A H 0.195756 0.282290 0.432935 0.117 Uiso 1 1 calc R U .
H42B H 0.247491 0.330834 0.422689 0.117 Uiso 1 1 calc R U .
H42C H 0.220189 0.324072 0.474129 0.117 Uiso 1 1 calc R U .
C43 C 0.1468(4) 0.3120(4) 0.3914(5) 0.075(4) Uani 1 1 d . . .
H43A H 0.137901 0.277369 0.393105 0.113 Uiso 1 1 calc R U .
H43B H 0.119890 0.315821 0.404927 0.113 Uiso 1 1 calc R U .
H43C H 0.152441 0.322934 0.357124 0.113 Uiso 1 1 calc R U .

loop_
_atom_site_aniso_label
_atom_site_aniso_U_11
_atom_site_aniso_U_22
_atom_site_aniso_U_33
_atom_site_aniso_U_23
_atom_site_aniso_U_13
_atom_site_aniso_U_12
Cu1 0.0294(6) 0.0325(6) 0.0451(6) -0.0023(5) -0.0002(5) 0.0154(5)
Cu2 0.0333(6) 0.0378(6) 0.0424(5) -0.0048(5) -0.0038(5) 0.0183(5)
Cu3 0.0387(7) 0.0356(6) 0.0467(6) -0.0059(5) -0.0045(5) 0.0182(5)
P1 0.0300(12) 0.0353(13) 0.0473(13) -0.0051(11) -0.0011(10) 0.0177(11)
P2 0.0300(13) 0.0300(13) 0.039(2) 0.000 0.000 0.0150(6)
O1 0.023(3) 0.042(4) 0.052(4) -0.004(3) -0.005(3) 0.015(3)
O2 0.038(3) 0.047(4) 0.033(3) -0.012(3) 0.004(3) 0.021(3)
O3 0.045(4) 0.036(4) 0.046(3) -0.020(3) -0.013(3) 0.019(3)
O4 0.041(4) 0.041(4) 0.044(6) 0.000 0.000 0.021(2)
O5 0.032(4) 0.043(4) 0.065(4) 0.002(3) -0.011(3) 0.020(3)
O6 0.063(5) 0.063(5) 0.039(6) 0.000 0.000 0.032(2)
O7 0.039(4) 0.045(4) 0.060(4) -0.004(3) -0.003(3) 0.022(3)
O8 0.039(4) 0.043(4) 0.066(4) -0.006(3) -0.011(3) 0.015(3)
O9 0.038(4) 0.047(4) 0.051(3) 0.009(3) 0.010(3) 0.021(3)
N1 0.032(4) 0.047(5) 0.040(4) 0.001(3) -0.006(3) 0.025(4)
N2 0.037(4) 0.036(4) 0.036(4) -0.005(3) -0.009(3) 0.011(4)
N3 0.037(5) 0.043(5) 0.066(5) -0.010(4) -0.014(4) 0.019(4)
N4 0.041(5) 0.045(5) 0.065(5) -0.019(4) -0.017(4) 0.022(4)
N5 0.061(6) 0.036(5) 0.052(5) -0.005(4) -0.006(4) 0.018(4)
C1 0.023(4) 0.043(5) 0.053(5) -0.018(4) -0.002(4) 0.012(4)
C2 0.031(5) 0.056(6) 0.042(5) -0.018(5) -0.004(4) 0.023(5)
C3 0.031(5) 0.068(7) 0.068(7) -0.032(6) -0.013(5) 0.016(5)
C4 0.022(5) 0.066(7) 0.069(7) -0.032(6) -0.006(5) 0.010(5)
C5 0.032(5) 0.065(7) 0.064(6) -0.016(5) 0.002(5) 0.025(5)
C6 0.033(5) 0.042(5) 0.047(5) -0.018(4) -0.007(4) 0.018(4)
C7 0.032(5) 0.048(6) 0.055(6) -0.007(5) -0.002(4) 0.021(5)
C8 0.026(5) 0.061(6) 0.051(6) -0.004(5) 0.001(4) 0.018(5)
C9 0.043(6) 0.067(7) 0.055(6) -0.001(5) 0.000(5) 0.019(6)
C10 0.052(7) 0.079(8) 0.046(6) 0.002(6) 0.001(5) 0.014(6)
C11 0.087(10) 0.057(7) 0.064(7) 0.003(6) 0.009(7) 0.027(7)
C12 0.075(9) 0.074(9) 0.101(10) -0.004(8) -0.014(8) 0.043(8)
C13 0.054(7) 0.068(8) 0.081(8) 0.019(7) 0.008(6) 0.033(6)
C14 0.031(5) 0.045(6) 0.047(5) -0.017(5) -0.003(4) 0.013(4)
C15 0.142(13) 0.047(7) 0.047(6) -0.017(5) -0.024(7) 0.033(8)
C16 0.157(15) 0.043(7) 0.059(7) -0.015(6) -0.002(8) 0.028(8)
C17 0.094(10) 0.040(7) 0.074(8) -0.013(6) -0.006(7) 0.015(7)
C18 0.091(10) 0.046(7) 0.071(8) 0.010(6) -0.002(7) 0.029(7)
C19 0.082(9) 0.050(7) 0.059(7) -0.001(6) -0.001(6) 0.017(6)
C20 0.041(6) 0.085(9) 0.085(8) -0.021(7) -0.002(6) 0.015(6)
C21 0.073(11) 0.076(11) 0.201(19) -0.034(12) 0.033(12) 0.000(8)
C22 0.045(6) 0.047(6) 0.042(5) -0.004(4) 0.003(4) 0.021(5)
C23 0.046(6) 0.058(6) 0.042(5) -0.013(5) -0.001(4) 0.026(5)
C24 0.068(8) 0.067(8) 0.058(7) 0.009(6) 0.016(6) 0.038(6)
C25 0.092(10) 0.070(9) 0.054(7) 0.004(7) 0.025(7) 0.027(8)
C26 0.122(13) 0.052(8) 0.064(9) -0.001(7) 0.025(9) 0.012(8)
C27 0.121(13) 0.056(8) 0.058(8) 0.006(6) -0.016(8) 0.031(8)
C28 0.096(10) 0.060(8) 0.061(7) -0.003(6) -0.010(7) 0.042(7)
C29 0.041(6) 0.052(6) 0.055(6) -0.001(5) 0.009(5) 0.023(5)
C30 0.060(7) 0.059(7) 0.069(7) -0.003(6) 0.008(6) 0.028(6)
C31 0.100(10) 0.052(7) 0.055(7) -0.002(6) 0.012(7) 0.031(7)
C32 0.102(11) 0.071(10) 0.082(9) 0.012(7) 0.026(8) 0.049(9)
C33 0.068(8) 0.080(9) 0.080(8) 0.013(7) 0.006(7) 0.045(8)
C34 0.058(7) 0.074(8) 0.073(7) -0.002(6) 0.002(6) 0.043(6)
C35 0.042(5) 0.043(5) 0.054(5) 0.000(4) -0.007(4) 0.025(5)
C36 0.058(7) 0.045(6) 0.071(7) 0.006(5) -0.009(5) 0.033(6)
C37 0.028(5) 0.030(5) 0.057(6) -0.017(4) -0.012(4) 0.006(4)
C38 0.038(6) 0.042(6) 0.088(8) -0.010(5) -0.013(5) 0.022(5)
C39 0.055(7) 0.055(7) 0.118(11) -0.027(7) -0.028(7) 0.040(6)
C40 0.046(6) 0.038(6) 0.100(8) -0.022(6) -0.022(6) 0.025(5)
C41 0.046(6) 0.052(6) 0.053(6) 0.001(5) -0.002(5) 0.027(5)
C42 0.096(10) 0.046(7) 0.088(9) -0.002(6) -0.029(7) 0.033(7)
C43 0.056(8) 0.052(7) 0.095(9) -0.026(7) -0.026(7) 0.010(6)

loop_
_atom_type_symbol
_atom_type_description
_atom_type_scat_dispersion_real
_atom_type_scat_dispersion_imag
_atom_type_scat_source
C C 0.0033 0.0016 'International Tables Vol C Tables 4.2.6.8 and 6.1.1.4'
H H 0.0000 0.0000 'International Tables Vol C Tables 4.2.6.8 and 6.1.1.4'
O O 0.0106 0.0060 'International Tables Vol C Tables 4.2.6.8 and 6.1.1.4'
P P 0.1023 0.0942 'International Tables Vol C Tables 4.2.6.8 and 6.1.1.4'
Cu Cu 0.3201 1.2651 'International Tables Vol C Tables 4.2.6.8 and 6.1.1.4'
N N 0.0061 0.0033 'International Tables Vol C Tables 4.2.6.8 and 6.1.1.4'

loop_
_geom_angle_atom_site_label_1
_geom_angle_atom_site_label_2
_geom_angle_atom_site_label_3
_geom_angle
_geom_angle_site_symmetry_1
_geom_angle_site_symmetry_3
O2 Cu1 N2 91.4(3) . .
O2 Cu1 N1 94.6(3) . .
N2 Cu1 N1 163.6(3) . .
O2 Cu1 O4 174.6(3) . .
N2 Cu1 O4 87.0(2) . .
N1 Cu1 O4 88.3(2) . .
O7 Cu2 N3 85.4(3) . .
O7 Cu2 O3 175.7(3) . .
N3 Cu2 O3 92.7(3) . .
O7 Cu2 O5 91.3(3) . .
N3 Cu2 O5 176.7(3) . .
O3 Cu2 O5 90.6(3) . .
O7 Cu3 N4 86.3(3) . .
O7 Cu3 O9 95.6(3) . 3_565
N4 Cu3 O9 175.3(4) . 3_565
O7 Cu3 O8 170.3(3) . .
N4 Cu3 O8 88.5(3) . .
O9 Cu3 O8 90.2(3) 3_565 .
O3 P1 O9 114.1(4) . .
O3 P1 O2 114.1(4) . .
O9 P1 O2 112.7(4) . .
O3 P1 O1 105.1(3) . .
O9 P1 O1 106.0(4) . .
O2 P1 O1 103.5(4) . .
O5 P2 O5 111.2(3) 3_565 .
O5 P2 O5 111.2(3) 3_565 2_665
O5 P2 O5 111.2(3) . 2_665
O5 P2 O6 107.7(3) 3_565 .
O5 P2 O6 107.7(3) . .
O5 P2 O6 107.7(3) 2_665 .
C1 O1 P1 126.6(6) . .
P1 O2 Cu1 136.2(4) . .
P1 O3 Cu2 135.9(4) . .
Cu1 O4 Cu1 116.03(19) 2_665 3_565
Cu1 O4 Cu1 116.03(19) 2_665 .
Cu1 O4 Cu1 116.03(19) 3_565 .
Cu1 O4 H4O 101.6(3) 2_665 .
Cu1 O4 H4O 101.6(3) 3_565 .
Cu1 O4 H4O 101.7(3) . .
P2 O5 Cu2 133.5(4) . .
Cu2 O7 Cu3 126.1(4) . .
Cu2 O7 H7O 113(8) . .
Cu3 O7 H7O 119(8) . .
C41 O8 Cu3 123.1(7) . .
P1 O9 Cu3 126.3(4) . 2_665
C35 N1 N2 107.8(8) . 3_565
C35 N1 Cu1 132.4(6) . .
N2 N1 Cu1 119.3(5) 3_565 .
C37 N2 N1 107.8(7) . 2_665
C37 N2 Cu1 131.2(7) . .
N1 N2 Cu1 121.0(5) 2_665 .
C38 N3 N4 108.4(8) . .
C38 N3 Cu2 130.0(7) . .
N4 N3 Cu2 121.6(6) . .
C40 N4 N3 108.9(8) . .
C40 N4 Cu3 131.5(7) . .
N3 N4 Cu3 119.5(6) . .
C41 N5 C42 120.3(9) . .
C41 N5 C43 121.4(10) . .
C42 N5 C43 118.0(9) . .
O1 C1 C6 120.0(8) . .
O1 C1 C2 119.6(7) . .
C6 C1 C2 120.3(8) . .
C1 C2 C3 119.2(8) . .
C1 C2 C7 120.6(8) . .
C3 C2 C7 120.2(8) . .
C4 C3 C2 120.6(9) . .
C4 C3 H3 119.7 . .
C2 C3 H3 119.7 . .
C3 C4 C5 118.2(9) . .
C3 C4 C20 121.7(9) . .
C5 C4 C20 120.0(9) . .
C6 C5 C4 122.1(9) . .
C6 C5 H5 118.9 . .
C4 C5 H5 118.9 . .
C5 C6 C1 119.5(8) . .
C5 C6 C22 121.8(8) . .
C1 C6 C22 118.6(8) . .
C8 C7 C2 112.5(8) . .
C8 C7 C14 114.5(8) . .
C2 C7 C14 111.4(8) . .
C8 C7 H7 105.9 . .
C2 C7 H7 105.9 . .
C14 C7 H7 105.9 . .
C9 C8 C13 118.4(10) . .
C9 C8 C7 119.4(9) . .
C13 C8 C7 122.2(9) . .
C8 C9 C10 123.4(11) . .
C8 C9 H9 118.3 . .
C10 C9 H9 118.3 . .
C9 C10 C11 118.4(11) . .
C9 C10 H10 120.8 . .
C11 C10 H10 120.8 . .
C12 C11 C10 118.3(11) . .
C12 C11 H11 120.9 . .
C10 C11 H11 120.9 . .
C11 C12 C13 121.8(12) . .
C11 C12 H12 119.1 . .
C13 C12 H12 119.1 . .
C8 C13 C12 119.6(11) . .
C8 C13 H13 120.2 . .
C12 C13 H13 120.2 . .
C19 C14 C15 118.2(10) . .
C19 C14 C7 119.2(8) . .
C15 C14 C7 122.6(9) . .
C14 C15 C16 118.9(11) . .
C14 C15 H15 120.6 . .
C16 C15 H15 120.6 . .
C17 C16 C15 121.4(12) . .
C17 C16 H16 119.3 . .
C15 C16 H16 119.3 . .
C18 C17 C16 119.3(12) . .
C18 C17 H17 120.3 . .
C16 C17 H17 120.3 . .
C17 C18 C19 122.1(12) . .
C17 C18 H18 119.0 . .
C19 C18 H18 119.0 . .
C14 C19 C18 120.0(11) . .
C14 C19 H19 120.0 . .
C18 C19 H19 120.0 . .
C21 C20 C4 113.8(12) . .
C21 C20 H20A 108.8 . .
C4 C20 H20A 108.8 . .
C21 C20 H20B 108.8 . .
C4 C20 H20B 108.8 . .
H20A C20 H20B 107.7 . .
C20 C21 H21A 109.5 . .
C20 C21 H21B 109.5 . .
H21A C21 H21B 109.5 . .
C20 C21 H21C 109.5 . .
H21A C21 H21C 109.5 . .
H21B C21 H21C 109.5 . .
C6 C22 C23 113.1(8) . .
C6 C22 C29 111.8(8) . .
C23 C22 C29 111.8(8) . .
C6 C22 H22 106.6 . .
C23 C22 H22 106.6 . .
C29 C22 H22 106.6 . .
C24 C23 C28 117.8(10) . .
C24 C23 C22 123.5(10) . .
C28 C23 C22 118.7(9) . .
C25 C24 C23 122.5(12) . .
C25 C24 H24 118.8 . .
C23 C24 H24 118.8 . .
C24 C25 C26 121.2(14) . .
C24 C25 H25 119.4 . .
C26 C25 H25 119.4 . .
C25 C26 C27 118.5(12) . .
C25 C26 H26 120.7 . .
C27 C26 H26 120.7 . .
C26 C27 C28 120.7(13) . .
C26 C27 H27 119.6 . .
C28 C27 H27 119.6 . .
C23 C28 C27 119.2(13) . .
C23 C28 H28 120.4 . .
C27 C28 H28 120.4 . .
C34 C29 C30 117.1(11) . .
C34 C29 C22 124.1(10) . .
C30 C29 C22 118.8(9) . .
C31 C30 C29 121.0(12) . .
C31 C30 H30 119.5 . .
C29 C30 H30 119.5 . .
C32 C31 C30 120.0(13) . .
C32 C31 H31 120.0 . .
C30 C31 H31 120.0 . .
C31 C32 C33 120.3(13) . .
C31 C32 H32 119.8 . .
C33 C32 H32 119.8 . .
C32 C33 C34 118.1(12) . .
C32 C33 H33 120.9 . .
C34 C33 H33 120.9 . .
C29 C34 C33 123.4(12) . .
C29 C34 H34 118.3 . .
C33 C34 H34 118.3 . .
N1 C35 C36 109.6(9) . .
N1 C35 H35 125.2 . .
C36 C35 H35 125.2 . .
C37 C36 C35 105.4(8) 3_565 .
C37 C36 H36 127.3 3_565 .
C35 C36 H36 127.3 . .
N2 C37 C36 109.5(8) . 2_665
N2 C37 H37 125.3 . .
C36 C37 H37 125.3 2_665 .
N3 C38 C39 109.9(9) . .
N3 C38 H38 125.0 . .
C39 C38 H38 125.0 . .
C38 C39 C40 104.7(9) . .
C38 C39 H39 127.6 . .
C40 C39 H39 127.6 . .
N4 C40 C39 108.0(10) . .
N4 C40 H40 126.0 . .
C39 C40 H40 126.0 . .
O8 C41 N5 124.3(10) . .
O8 C41 H41 117.9 . .
N5 C41 H41 117.9 . .
N5 C42 H42A 109.5 . .
N5 C42 H42B 109.5 . .
H42A C42 H42B 109.5 . .
N5 C42 H42C 109.5 . .
H42A C42 H42C 109.5 . .
H42B C42 H42C 109.5 . .
N5 C43 H43A 109.5 . .
N5 C43 H43B 109.5 . .
H43A C43 H43B 109.5 . .
N5 C43 H43C 109.5 . .
H43A C43 H43C 109.5 . .
H43B C43 H43C 109.5 . .

loop_
_geom_bond_atom_site_label_1
_geom_bond_atom_site_label_2
_geom_bond_distance
_geom_bond_site_symmetry_2
Cu1 O2 1.905(6) .
Cu1 N2 1.927(8) .
Cu1 N1 1.932(8) .
Cu1 O4 1.956(2) .
Cu2 O7 1.886(7) .
Cu2 N3 1.933(8) .
Cu2 O3 1.944(6) .
Cu2 O5 1.956(7) .
Cu3 O7 1.871(7) .
Cu3 N4 1.941(8) .
Cu3 O9 1.943(7) 3_565
Cu3 O8 1.985(7) .
P1 O3 1.500(6) .
P1 O9 1.507(7) .
P1 O2 1.508(6) .
P1 O1 1.609(6) .
P2 O5 1.520(6) 3_565
P2 O5 1.520(6) .
P2 O5 1.520(6) 2_665
P2 O6 1.573(11) .
O1 C1 1.378(10) .
O4 H4O 0.83(3) .
O7 H7O 0.83(3) .
O8 C41 1.232(11) .
N1 C35 1.348(11) .
N1 N2 1.372(10) 3_565
N2 C37 1.358(11) .
N3 C38 1.324(12) .
N3 N4 1.383(11) .
N4 C40 1.323(12) .
N5 C41 1.322(12) .
N5 C42 1.413(14) .
N5 C43 1.432(13) .
C1 C6 1.383(12) .
C1 C2 1.390(12) .
C2 C3 1.412(13) .
C2 C7 1.519(12) .
C3 C4 1.384(14) .
C3 H3 0.9500 .
C4 C5 1.393(13) .
C4 C20 1.543(14) .
C5 C6 1.372(13) .
C5 H5 0.9500 .
C6 C22 1.516(12) .
C7 C8 1.516(14) .
C7 C14 1.549(13) .
C7 H7 1.0000 .
C8 C9 1.357(13) .
C8 C13 1.364(14) .
C9 C10 1.379(15) .
C9 H9 0.9500 .
C10 C11 1.385(17) .
C10 H10 0.9500 .
C11 C12 1.378(18) .
C11 H11 0.9500 .
C12 C13 1.387(17) .
C12 H12 0.9500 .
C13 H13 0.9500 .
C14 C19 1.375(15) .
C14 C15 1.379(13) .
C15 C16 1.405(16) .
C15 H15 0.9500 .
C16 C17 1.336(18) .
C16 H16 0.9500 .
C17 C18 1.323(16) .
C17 H17 0.9500 .
C18 C19 1.377(15) .
C18 H18 0.9500 .
C19 H19 0.9500 .
C20 C21 1.455(19) .
C20 H20A 0.9900 .
C20 H20B 0.9900 .
C21 H21A 0.9800 .
C21 H21B 0.9800 .
C21 H21C 0.9800 .
C22 C23 1.530(13) .
C22 C29 1.537(14) .
C22 H22 1.0000 .
C23 C24 1.390(14) .
C23 C28 1.393(15) .
C24 C25 1.334(15) .
C24 H24 0.9500 .
C25 C26 1.37(2) .
C25 H25 0.9500 .
C26 C27 1.38(2) .
C26 H26 0.9500 .
C27 C28 1.406(17) .
C27 H27 0.9500 .
C28 H28 0.9500 .
C29 C34 1.359(15) .
C29 C30 1.401(15) .
C30 C31 1.374(16) .
C30 H30 0.9500 .
C31 C32 1.374(19) .
C31 H31 0.9500 .
C32 C33 1.382(18) .
C32 H32 0.9500 .
C33 C34 1.383(16) .
C33 H33 0.9500 .
C34 H34 0.9500 .
C35 C36 1.387(14) .
C35 H35 0.9500 .
C36 C37 1.376(13) 3_565
C36 H36 0.9500 .
C37 H37 0.9500 .
C38 C39 1.381(15) .
C38 H38 0.9500 .
C39 C40 1.435(15) .
C39 H39 0.9500 .
C40 H40 0.9500 .
C41 H41 0.9500 .
C42 H42A 0.9800 .
C42 H42B 0.9800 .
C42 H42C 0.9800 .
C43 H43A 0.9800 .
C43 H43B 0.9800 .
C43 H43C 0.9800 .
